data_7039634
loop_
_publ_author_name
'Mart\'inez-Olid, Francisco'
'Andr\'es, Rom\'an'
'de Jes\'us, Ernesto'
'Flores, Juan C.'
'G\'omez-Sal, Pilar'
'Heuz\'e, Karine'
'Vellutini, Luc'

_publ_section_title
;
 Magnetically recoverable catalysts based on mono- or bis-(NHC) complexes
 of palladium for the Suzuki-Miyaura reaction in aqueous media: two NHC-Pd
 linkages are better than one.
;
_journal_issue 29
_journal_name_full 'Dalton transactions (Cambridge, England : 2003)'
_journal_page_first 11633
_journal_page_last 11638
_journal_paper_doi 10.1039/c6dt01330a
_journal_volume 45
_journal_year 2016
_chemical_compound_source 'synthesis as described'
_chemical_formula_moiety 'C19 H33 I2 N3 O3 Pd1 Si1'
_chemical_formula_sum 'C19 H33 I2 N3 O3 Pd Si'
_chemical_formula_weight 739.77
_chemical_name_systematic
;
 ?
;
_space_group_IT_number 2
_symmetry_cell_setting triclinic
_symmetry_Int_Tables_number 2
_symmetry_space_group_name_Hall '-P 1'
_symmetry_space_group_name_H-M 'P -1'
_atom_sites_solution_hydrogens geom
_atom_sites_solution_primary direct
_atom_sites_solution_secondary difmap
_audit_conform_dict_location ftp://ftp.iucr.org/pub/cif_core.dic
_audit_conform_dict_name cif_core.dic
_audit_conform_dict_version 2.4
_audit_creation_date 2015-12-19T21:19:39-00:00
_audit_creation_method 'WinGX routine CIF_UPDATE'
_audit_update_record
;
2016-01-07 deposited with the CCDC.
2016-06-23 downloaded from the CCDC.
;
_cell_angle_alpha 87.238(16)
_cell_angle_beta 89.80(2)
_cell_angle_gamma 70.189(11)
_cell_formula_units_Z 2
_cell_length_a 8.9025(13)
_cell_length_b 10.7384(10)
_cell_length_c 15.224(4)
_cell_measurement_reflns_used 223
_cell_measurement_temperature 200(2)
_cell_measurement_theta_max 16.43
_cell_measurement_theta_min 3.46
_cell_measurement_wavelength 0.71073
_cell_volume 1367.5(4)
_computing_cell_refinement 'Dirax/lsq (Duisenberg & Schreurs, 1989-2000)'
_computing_data_collection 'Collect (Bruker AXS BV, 1997-2004)'
_computing_data_reduction 'EvalCCD (Duisenberg & Schreurs 1990-2000)'
_computing_molecular_graphics 'Ortep-3 for Windows (Farrugia, 1997)'
_computing_publication_material 'WinGX publication routines (Farrugia, 1999)'
_computing_structure_refinement 'SHELXL-97 (Sheldrick, 2008)'
_computing_structure_solution 'SIR97 (Giacovazzo et al, 1997)'
_diffrn_ambient_temperature 200(2)
_diffrn_detector 'CCD plate'
_diffrn_detector_area_resol_mean 9
_diffrn_measured_fraction_theta_full 0.989
_diffrn_measured_fraction_theta_max 0.989
_diffrn_measurement_device '95mm CCD camera on \k-goniostat'
_diffrn_measurement_device_type KappaCCD
_diffrn_measurement_method 'CCD rotation images, thick slices'
_diffrn_orient_matrix_type X=UH
_diffrn_orient_matrix_UB_11 0.01
_diffrn_orient_matrix_UB_12 0
_diffrn_orient_matrix_UB_13 0
_diffrn_orient_matrix_UB_21 0
_diffrn_orient_matrix_UB_22 0.01
_diffrn_orient_matrix_UB_23 0
_diffrn_orient_matrix_UB_31 0
_diffrn_orient_matrix_UB_32 0
_diffrn_orient_matrix_UB_33 0.01
_diffrn_radiation_monochromator graphite
_diffrn_radiation_probe x-ray
_diffrn_radiation_type MoK\a
_diffrn_radiation_wavelength 0.71069
_diffrn_reflns_av_R_equivalents 0.0375
_diffrn_reflns_av_unetI/netI 0.0789
_diffrn_reflns_limit_h_max 11
_diffrn_reflns_limit_h_min -11
_diffrn_reflns_limit_k_max 13
_diffrn_reflns_limit_k_min -13
_diffrn_reflns_limit_l_max 19
_diffrn_reflns_limit_l_min -19
_diffrn_reflns_number 11724
_diffrn_reflns_reduction_process
;
 Scaled and merged with Sortav
 R.H. Blessing, (1987) Cryst. Rev. 1, 3-58
 R.H. Blessing, (1989) J. Appl. Cryst. 22, 396-397
;
_diffrn_reflns_theta_full 27.5
_diffrn_reflns_theta_max 27.5
_diffrn_reflns_theta_min 3.27
_diffrn_source 'Enraf Nonius FR590'
_exptl_absorpt_coefficient_mu 3.002
_exptl_absorpt_correction_T_max 0.424
_exptl_absorpt_correction_T_min 0.352
_exptl_absorpt_correction_type multi-scan
_exptl_absorpt_process_details
;
 R.H. Blessing, Acta Cryst. (1995), A51, 33-38
;
_exptl_crystal_colour colourless
_exptl_crystal_density_diffrn 1.797
_exptl_crystal_density_method 'not measured'
_exptl_crystal_description prism
_exptl_crystal_F_000 716
_exptl_crystal_size_max 0.45
_exptl_crystal_size_mid 0.21
_exptl_crystal_size_min 0.21
_refine_diff_density_max 1.699
_refine_diff_density_min -1.393
_refine_diff_density_rms 0.145
_refine_ls_extinction_method none
_refine_ls_goodness_of_fit_ref 0.944
_refine_ls_hydrogen_treatment constr
_refine_ls_matrix_type full
_refine_ls_number_parameters 262
_refine_ls_number_reflns 6209
_refine_ls_number_restraints 0
_refine_ls_restrained_S_all 0.944
_refine_ls_R_factor_all 0.0902
_refine_ls_R_factor_gt 0.0376
_refine_ls_shift/su_max 0.001
_refine_ls_shift/su_mean 0
_refine_ls_structure_factor_coef Fsqd
_refine_ls_weighting_details 'calc w=1/[\s^2^(Fo^2^)+(0.0413P)^2^+0.0000P] where P=(Fo^2^+2Fc^2^)/3'
_refine_ls_weighting_scheme calc
_refine_ls_wR_factor_gt 0.0802
_refine_ls_wR_factor_ref 0.0956
_reflns_number_gt 3678
_reflns_number_total 6209
_reflns_threshold_expression >2\s(I)
_cod_data_source_file c6dt01330a2.cif
_cod_data_source_block compound2
_cod_depositor_comments 'Adding full bibliography for 7039634.cif.'
_cod_database_code 7039634

loop_
_symmetry_equiv_pos_as_xyz
'x, y, z'
'-x, -y, -z'

loop_
_atom_site_label
_atom_site_type_symbol
_atom_site_fract_x
_atom_site_fract_y
_atom_site_fract_z
_atom_site_U_iso_or_equiv
_atom_site_adp_type
_atom_site_occupancy
_atom_site_symmetry_multiplicity
_atom_site_calc_flag
_atom_site_refinement_flags
Pd1 Pd 0.29918(4) 0.16107(3) 0.62318(2) 0.03101(10) Uani 1 1 d .
I1 I 0.15080(4) 0.03789(3) 0.72144(2) 0.04559(12) Uani 1 1 d .
I2 I 0.42783(4) 0.29253(3) 0.51740(2) 0.04813(12) Uani 1 1 d .
N1 N -0.0190(4) 0.3266(3) 0.5462(3) 0.0332(9) Uani 1 1 d .
N2 N 0.0897(5) 0.1494(3) 0.4775(3) 0.0362(9) Uani 1 1 d .
N3 N 0.5000(4) 0.0927(3) 0.7071(3) 0.0349(9) Uani 1 1 d .
O1 O -0.4914(4) 0.4922(3) 0.8055(2) 0.0499(9) Uani 1 1 d .
O2 O -0.3659(4) 0.6513(3) 0.8880(3) 0.0597(11) Uani 1 1 d .
O3 O -0.2413(4) 0.3862(3) 0.8953(2) 0.0506(9) Uani 1 1 d .
Si1 Si -0.33106(17) 0.51842(13) 0.83376(10) 0.0401(3) Uani 1 1 d .
C1 C 0.1108(5) 0.2173(4) 0.5452(3) 0.0317(10) Uani 1 1 d .
C2 C -0.1227(6) 0.3260(5) 0.4800(3) 0.0370(11) Uani 1 1 d .
H2 H -0.2214 0.3906 0.4676 0.044 Uiso 1 1 calc R
C3 C -0.0566(6) 0.2162(5) 0.4368(3) 0.0407(12) Uani 1 1 d .
H3 H -0.1 0.1896 0.3887 0.049 Uiso 1 1 calc R
C4 C 0.5650(6) 0.1740(5) 0.7430(3) 0.0406(12) Uani 1 1 d .
H4 H 0.5225 0.2641 0.7276 0.049 Uiso 1 1 calc R
C5 C 0.6900(6) 0.1316(5) 0.8009(3) 0.0454(13) Uani 1 1 d .
H5 H 0.7305 0.1924 0.8241 0.055 Uiso 1 1 calc R
C6 C 0.7572(6) -0.0014(5) 0.8253(3) 0.0424(12) Uani 1 1 d .
C7 C 0.6940(6) -0.0853(5) 0.7874(4) 0.0487(14) Uani 1 1 d .
H7 H 0.7371 -0.1759 0.801 0.058 Uiso 1 1 calc R
C8 C 0.5672(6) -0.0375(4) 0.7294(3) 0.0428(13) Uani 1 1 d .
H8 H 0.5263 -0.097 0.7046 0.051 Uiso 1 1 calc R
C9 C 0.8922(7) -0.0507(6) 0.8906(4) 0.0663(18) Uani 1 1 d .
H9A H 0.919 0.0228 0.9103 0.099 Uiso 1 1 calc R
H9B H 0.9833 -0.1117 0.8635 0.099 Uiso 1 1 calc R
H9C H 0.8607 -0.0948 0.9399 0.099 Uiso 1 1 calc R
C10 C -0.0498(5) 0.4300(4) 0.6104(3) 0.0342(11) Uani 1 1 d .
H10A H -0.0892 0.5163 0.5796 0.041 Uiso 1 1 calc R
H10B H 0.0496 0.4224 0.6398 0.041 Uiso 1 1 calc R
C11 C -0.1694(6) 0.4205(4) 0.6781(3) 0.0401(12) Uani 1 1 d .
H11A H -0.1254 0.3384 0.7134 0.048 Uiso 1 1 calc R
H11B H -0.2652 0.4189 0.6488 0.048 Uiso 1 1 calc R
C12 C -0.2130(6) 0.5380(4) 0.7383(3) 0.0392(12) Uani 1 1 d .
H12A H -0.273 0.6181 0.7043 0.047 Uiso 1 1 calc R
H12B H -0.1154 0.5488 0.759 0.047 Uiso 1 1 calc R
C13 C -0.6121(7) 0.5794(6) 0.7484(4) 0.0640(17) Uani 1 1 d .
H13A H -0.5855 0.5588 0.6878 0.077 Uiso 1 1 calc R
H13B H -0.6183 0.6702 0.7558 0.077 Uiso 1 1 calc R
C14 C -0.7673(7) 0.5647(7) 0.7690(5) 0.090(2) Uani 1 1 d .
H14A H -0.8484 0.6236 0.7305 0.135 Uiso 1 1 calc R
H14B H -0.7937 0.586 0.8289 0.135 Uiso 1 1 calc R
H14C H -0.761 0.4749 0.761 0.135 Uiso 1 1 calc R
C15 C -0.4709(8) 0.6842(6) 0.9618(4) 0.0730(19) Uani 1 1 d .
H15A H -0.4122 0.6461 1.0157 0.088 Uiso 1 1 calc R
H15B H -0.5562 0.648 0.9555 0.088 Uiso 1 1 calc R
C16 C -0.5373(12) 0.8268(7) 0.9656(6) 0.152(5) Uani 1 1 d .
H16A H -0.6078 0.8491 1.0147 0.227 Uiso 1 1 calc R
H16B H -0.5957 0.8639 0.9122 0.227 Uiso 1 1 calc R
H16C H -0.4525 0.8619 0.9725 0.227 Uiso 1 1 calc R
C17 C -0.1131(9) 0.3691(7) 0.9569(5) 0.085(2) Uani 1 1 d .
H17A H -0.1255 0.4541 0.9808 0.101 Uiso 1 1 calc R
H17B H -0.1215 0.3096 1.0052 0.101 Uiso 1 1 calc R
C18 C 0.0414(9) 0.3179(8) 0.9205(6) 0.106(3) Uani 1 1 d .
H18A H 0.1204 0.3094 0.9653 0.16 Uiso 1 1 calc R
H18B H 0.0521 0.3772 0.8736 0.16 Uiso 1 1 calc R
H18C H 0.0562 0.2326 0.8981 0.16 Uiso 1 1 calc R
C19 C 0.2031(6) 0.0225(5) 0.4524(4) 0.0513(14) Uani 1 1 d .
H19A H 0.1616 -0.0073 0.4025 0.077 Uiso 1 1 calc R
H19B H 0.2191 -0.0418 0.5006 0.077 Uiso 1 1 calc R
H19C H 0.3031 0.0331 0.4375 0.077 Uiso 1 1 calc R

loop_
_atom_site_aniso_label
_atom_site_aniso_U_11
_atom_site_aniso_U_22
_atom_site_aniso_U_33
_atom_site_aniso_U_23
_atom_site_aniso_U_13
_atom_site_aniso_U_12
Pd1 0.02655(19) 0.0290(2) 0.0361(2) -0.00028(14) 0.00348(15) -0.00790(15)
I1 0.0434(2) 0.0534(2) 0.0452(2) 0.00433(16) 0.00494(16) -0.02408(17)
I2 0.03233(19) 0.0450(2) 0.0618(3) 0.01761(17) 0.00502(16) -0.00900(15)
N1 0.031(2) 0.033(2) 0.034(2) -0.0025(17) 0.0032(18) -0.0080(17)
N2 0.038(2) 0.032(2) 0.036(2) -0.0066(17) 0.0077(19) -0.0082(18)
N3 0.031(2) 0.031(2) 0.043(3) 0.0029(17) 0.0034(18) -0.0110(17)
O1 0.046(2) 0.048(2) 0.059(3) 0.0053(17) 0.0002(19) -0.0207(17)
O2 0.074(3) 0.050(2) 0.067(3) -0.0237(19) 0.038(2) -0.032(2)
O3 0.054(2) 0.052(2) 0.047(2) 0.0043(17) -0.0076(19) -0.0209(18)
Si1 0.0458(8) 0.0352(8) 0.0429(9) -0.0085(6) 0.0121(7) -0.0178(6)
C1 0.033(3) 0.034(3) 0.028(3) -0.006(2) 0.009(2) -0.012(2)
C2 0.031(3) 0.038(3) 0.041(3) 0.000(2) -0.002(2) -0.011(2)
C3 0.038(3) 0.048(3) 0.039(3) 0.001(2) -0.006(2) -0.018(2)
C4 0.037(3) 0.029(3) 0.053(3) 0.002(2) -0.002(2) -0.009(2)
C5 0.050(3) 0.044(3) 0.048(3) -0.001(2) -0.003(3) -0.023(3)
C6 0.034(3) 0.048(3) 0.042(3) 0.005(2) 0.010(2) -0.011(2)
C7 0.042(3) 0.035(3) 0.069(4) 0.008(3) -0.001(3) -0.013(2)
C8 0.043(3) 0.030(3) 0.055(4) 0.004(2) -0.005(3) -0.013(2)
C9 0.051(4) 0.085(5) 0.064(4) 0.027(3) -0.013(3) -0.029(3)
C10 0.029(2) 0.034(3) 0.041(3) -0.005(2) 0.005(2) -0.011(2)
C11 0.046(3) 0.036(3) 0.040(3) -0.005(2) 0.013(2) -0.016(2)
C12 0.040(3) 0.036(3) 0.040(3) -0.003(2) 0.005(2) -0.011(2)
C13 0.056(4) 0.070(4) 0.061(4) 0.017(3) -0.002(3) -0.016(3)
C14 0.047(4) 0.134(6) 0.085(6) 0.029(5) -0.014(4) -0.031(4)
C15 0.088(5) 0.078(5) 0.064(5) -0.031(3) 0.040(4) -0.039(4)
C16 0.228(11) 0.064(6) 0.116(8) -0.023(5) 0.106(8) 0.013(6)
C17 0.082(5) 0.086(5) 0.079(6) -0.006(4) -0.013(4) -0.020(4)
C18 0.079(6) 0.120(7) 0.120(8) 0.029(5) -0.016(5) -0.038(5)
C19 0.054(3) 0.045(3) 0.051(4) -0.014(2) 0.014(3) -0.010(3)

loop_
_atom_type_symbol
_atom_type_description
_atom_type_scat_dispersion_real
_atom_type_scat_dispersion_imag
_atom_type_scat_source
C C 0.0033 0.0016 'International Tables Vol C Tables 4.2.6.8 and 6.1.1.4'
H H 0 0 'International Tables Vol C Tables 4.2.6.8 and 6.1.1.4'
N N 0.0061 0.0033 'International Tables Vol C Tables 4.2.6.8 and 6.1.1.4'
O O 0.0106 0.006 'International Tables Vol C Tables 4.2.6.8 and 6.1.1.4'
Si Si 0.0817 0.0704 'International Tables Vol C Tables 4.2.6.8 and 6.1.1.4'
Pd Pd -0.9988 1.0072 'International Tables Vol C Tables 4.2.6.8 and 6.1.1.4'
I I -0.4742 1.8119 'International Tables Vol C Tables 4.2.6.8 and 6.1.1.4'

loop_
_exptl_crystal_face_index_h
_exptl_crystal_face_index_k
_exptl_crystal_face_index_l
_exptl_crystal_face_perp_dist
-1 -4 4 0.094
4 12 -11 0.1
4 2 3 0.214
-3 -2 -1 0.176
0 -1 2 0.077
-1 2 -9 0.143
9 13 10 0.187
-4 -7 -3 0.191
-9 1 4 0.151
14 -1 -6 0.244

loop_
_geom_angle_atom_site_label_1
_geom_angle_atom_site_label_2
_geom_angle_atom_site_label_3
_geom_angle
C1 Pd1 N3 177.54(16)
C1 Pd1 I1 87.33(13)
N3 Pd1 I1 90.88(10)
C1 Pd1 I2 88.28(13)
N3 Pd1 I2 93.54(10)
I1 Pd1 I2 175.568(18)
C1 N1 C2 109.9(4)
C1 N1 C10 125.6(4)
C2 N1 C10 124.5(4)
C1 N2 C3 109.7(4)
C1 N2 C19 124.6(4)
C3 N2 C19 125.7(4)
C4 N3 C8 116.6(4)
C4 N3 Pd1 122.8(3)
C8 N3 Pd1 120.6(3)
C13 O1 Si1 124.2(3)
C15 O2 Si1 124.5(3)
C17 O3 Si1 126.4(4)
O1 Si1 O2 113.0(2)
O1 Si1 O3 101.51(19)
O2 Si1 O3 111.3(2)
O1 Si1 C12 112.2(2)
O2 Si1 C12 106.1(2)
O3 Si1 C12 112.9(2)
N1 C1 N2 106.2(4)
N1 C1 Pd1 129.2(3)
N2 C1 Pd1 124.6(3)
C3 C2 N1 107.6(4)
C2 C3 N2 106.6(4)
N3 C4 C5 123.3(4)
C4 C5 C6 120.3(5)
C7 C6 C5 116.8(5)
C7 C6 C9 121.7(5)
C5 C6 C9 121.6(5)
C6 C7 C8 120.7(5)
N3 C8 C7 122.2(5)
N1 C10 C11 112.4(4)
C10 C11 C12 111.3(4)
C11 C12 Si1 113.5(3)
O1 C13 C14 109.6(5)
O2 C15 C16 109.2(5)
C18 C17 O3 114.3(7)

loop_
_geom_bond_atom_site_label_1
_geom_bond_atom_site_label_2
_geom_bond_distance
Pd1 C1 1.961(5)
Pd1 N3 2.099(4)
Pd1 I1 2.5907(6)
Pd1 I2 2.6003(7)
N1 C1 1.339(5)
N1 C2 1.371(6)
N1 C10 1.469(6)
N2 C1 1.340(6)
N2 C3 1.387(6)
N2 C19 1.462(6)
N3 C4 1.336(6)
N3 C8 1.348(5)
O1 C13 1.426(6)
O1 Si1 1.610(4)
O2 C15 1.437(7)
O2 Si1 1.621(3)
O3 C17 1.436(7)
O3 Si1 1.625(4)
Si1 C12 1.835(5)
C2 C3 1.330(7)
C4 C5 1.359(6)
C5 C6 1.380(7)
C6 C7 1.363(7)
C6 C9 1.496(7)
C7 C8 1.375(7)
C10 C11 1.505(6)
C11 C12 1.536(6)
C13 C14 1.474(8)
C15 C16 1.446(8)
C17 C18 1.418(10)
